data_4304261
loop_
_publ_author_name
'Nobuo Ishizawa'
'Kenji Tateishi'
'Saki Kondo'
'Tsuyoshi Suwa'

_publ_contact_author_address
;
Ceramics Research Laboratory
Nagoya Institute of Technology
Asahigaoka
Tajimi 507-0071
Japan
;
_publ_contact_author_email ishizawa@nitech.ac.jp
_publ_contact_author_fax '+81 572 27 6812'
_publ_contact_author_name 'Nobuo Ishizawa'
_publ_contact_author_phone '+81 572 27 6811'
_publ_section_title
;
Structural Phase Transition of Gd3RuO7
;
_journal_name_full 'Inorganic Chemistry'
_journal_page_first 558
_journal_page_last 566
_journal_paper_doi 10.1021/ic701732d
_journal_volume 47
_journal_year 2008
_chemical_formula_sum 'Gd3 O7 Ru'
_chemical_formula_weight 684.82
_space_group_IT_number 63
_symmetry_cell_setting orthorhombic
_symmetry_space_group_name_Hall '-C 2c 2'
_symmetry_space_group_name_H-M 'C m c m'
_cell_angle_alpha 90.00000
_cell_angle_beta 90.00000
_cell_angle_gamma 90.00000
_cell_formula_units_Z 4
_cell_length_a 10.6514(2)
_cell_length_b 7.3404(3)
_cell_length_c 7.39420(10)
_cell_measurement_reflns_used 96988
_cell_measurement_temperature 423
_cell_measurement_theta_max 61.99
_cell_measurement_theta_min 1
_cell_volume 578.12(3)
_computing_cell_refinement APEX2-W2K/NT
_computing_data_collection APEX2-W2K/NT
_computing_data_reduction 'xtal DIFDAT SORTRF ADDREF'
_computing_molecular_graphics xtal
_computing_publication_material 'xtal BONDLA CIFIO'
_computing_structure_refinement 'xtal CRYLSQ'
_computing_structure_solution xtal
_diffrn_detector_area_resol_mean 67
_diffrn_measured_fraction_theta_max 0.975
_diffrn_measurement_device_type 'Smart Apex II'
_diffrn_measurement_method 'omega and phi scans'
_diffrn_radiation_type 'Mo K\a'
_diffrn_radiation_wavelength .71073
_diffrn_reflns_av_R_equivalents .06
_diffrn_reflns_limit_h_max 26
_diffrn_reflns_limit_h_min -24
_diffrn_reflns_limit_k_max 18
_diffrn_reflns_limit_k_min -17
_diffrn_reflns_limit_l_max 17
_diffrn_reflns_limit_l_min -17
_diffrn_reflns_number 97682
_diffrn_reflns_theta_full 61.99
_diffrn_reflns_theta_max 61.99
_exptl_absorpt_coefficient_mu 36.511
_exptl_absorpt_correction_T_max 0.4501
_exptl_absorpt_correction_T_min 0.1335
_exptl_absorpt_correction_type numerical
_exptl_absorpt_process_details APEX2-W2K/NT
_exptl_crystal_colour black
_exptl_crystal_density_diffrn 7.868
_exptl_crystal_description prism
_exptl_crystal_size_max 0.10
_exptl_crystal_size_mid 0.04
_exptl_crystal_size_min 0.02
_refine_diff_density_max 3.293
_refine_diff_density_min -3.398
_refine_ls_extinction_coef 137(8)
_refine_ls_extinction_method Becker-Coppens
_refine_ls_goodness_of_fit_ref 1.781
_refine_ls_number_parameters 37
_refine_ls_number_reflns 1615
_refine_ls_R_factor_gt .024
_refine_ls_shift/su_max 0.0
_refine_ls_structure_factor_coef F
_refine_ls_weighting_details 'calc w=1/[\s^2^(Fo)] '
_refine_ls_weighting_scheme sigma
_refine_ls_wR_factor_ref .017
_reflns_Friedel_coverage 0
_reflns_number_gt 1626
_reflns_number_total 2423
_reflns_threshold_expression 'Fsqrd    > 2.00 sig(Fsqrd   )'
_cod_data_source_file ic701732d-file001_3.cif
_cod_data_source_block "'Gd3RuO7_423K'"
_cod_original_sg_symbol_Hall -c_2c_2
_cod_original_formula_sum 'Gd3 O7 Ru1'
_cod_database_code 4304261

loop_
_symmetry_equiv_pos_as_xyz
+x,+y,+z
-x,-y,1/2+z
+x,-y,-z
-x,+y,1/2-z
-x,-y,-z
+x,+y,1/2-z
-x,+y,+z
+x,-y,1/2+z
1/2+x,1/2+y,+z
1/2-x,1/2-y,1/2+z
1/2+x,1/2-y,-z
1/2-x,1/2+y,1/2-z
1/2-x,1/2-y,-z
1/2+x,1/2+y,1/2-z
1/2-x,1/2+y,+z
1/2+x,1/2-y,1/2+z

loop_
_atom_site_label
_atom_site_fract_x
_atom_site_fract_y
_atom_site_fract_z
_atom_site_U_iso_or_equiv
_atom_site_adp_type
_atom_site_calc_flag
_atom_site_calc_attached_atom
_atom_site_occupancy
_atom_site_disorder_assembly
_atom_site_disorder_group
Gd1 .00000 .01958(10) -.0020(2) .01152(16) Uani ? ? .50000 ? ?
Gd2 .224046(11) .301891(17) .25000 .00854(4) Uani ? ? 1.00000 ? ?
Ru1 .00000 .50000 .00000 .00567(8) Uani ? ? 1.00000 ? ?
O1 .12651(19) .3139(3) -.0395(2) .0216(7) Uani ? ? 1.00000 ? ?
O2 .13282(18) .0259(3) .25000 .0109(7) Uani ? ? 1.00000 ? ?
O3 .00000 .4146(4) .25000 .0107(9) Uani ? ? 1.00000 ? ?

loop_
_atom_site_aniso_label
_atom_site_aniso_U_11
_atom_site_aniso_U_22
_atom_site_aniso_U_33
_atom_site_aniso_U_12
_atom_site_aniso_U_13
_atom_site_aniso_U_23
Gd1 .00986(7) .0181(3) .00656(9) .00000 .00000 -.0021(3)
Gd2 .00837(4) .00887(4) .00838(4) -.00094(3) .00000 .00000
Ru1 .00529(8) .00701(8) .00472(8) .00000 .00000 .00020(6)
O1 .0227(7) .0315(9) .0104(6) .0191(7) -.0010(5) -.0029(6)
O2 .0091(6) .0108(6) .0126(7) .0012(5) .00000 .00000
O3 .0144(10) .0118(9) .0059(9) .00000 .00000 .00000

loop_
_atom_type_symbol
_atom_type_description
_atom_type_oxidation_number
_atom_type_number_in_cell
_atom_type_scat_dispersion_real
_atom_type_scat_dispersion_imag
_atom_type_scat_source
Gd ? 0 12 -.564 3.904 'IT Vol C. Table 6.1.1.4  Table 6.1.1.5'
Ru ? 0 4 -1.42 .836 'IT Vol C. Table 6.1.1.4  Table 6.1.1.5'
O ? 0 28 .008 .006 'IT Vol C. Table 6.1.1.4  Table 6.1.1.5'

loop_
_geom_angle_atom_site_label_1
_geom_angle_atom_site_label_2
_geom_angle_atom_site_label_3
_geom_angle_site_symmetry_1
_geom_angle_site_symmetry_2
_geom_angle_site_symmetry_3
_geom_angle
_geom_angle_publ_flag
O1 Ru1 O1 '5 565' . '3 565' 87.95(9) ?
O1 Ru1 O1 '5 565' . 7 92.05(9) ?
O1 Ru1 O1 '5 565' . . 180.0000 ?
O1 Ru1 O3 '5 565' . '2 564' 85.22(8) ?
O1 Ru1 O3 '5 565' . . 94.78(8) ?
O1 Ru1 O1 '3 565' . 7 180.0000 ?
O1 Ru1 O1 '3 565' . . 92.05(9) ?
O1 Ru1 O3 '3 565' . '2 564' 85.22(8) ?
O1 Ru1 O3 '3 565' . . 94.78(8) ?
O1 Ru1 O1 7 . . 87.95(9) ?
O1 Ru1 O3 7 . '2 564' 94.78(8) ?
O1 Ru1 O3 7 . . 85.22(8) ?
O1 Ru1 O3 . . '2 564' 94.78(8) ?
O1 Ru1 O3 . . . 85.22(8) ?
O3 Ru1 O3 '2 564' . . 180.0000 ?
Ru1 O3 Ru1 '2 565' . . 142.54(17) ?

loop_
_geom_bond_atom_site_label_1
_geom_bond_atom_site_label_2
_geom_bond_site_symmetry_1
_geom_bond_site_symmetry_2
_geom_bond_distance
_geom_bond_publ_flag
Gd1 Gd1 . 3 .2890(10) ?
Gd1 O2 . 3 2.3399(17) ?
Gd1 O2 . '2 554' 2.3399(17) ?
Gd1 O2 . 4 2.3401(17) ?
Gd1 O2 . . 2.3401(17) ?
Gd1 O1 . 7 2.562(2) ?
Gd1 O1 . . 2.562(2) ?
Gd1 O1 . 5 2.811(2) ?
Gd1 O1 . 3 2.811(2) ?
Gd1 O3 . . 3.447(3) ?
Gd2 O2 . 12 2.242(2) ?
Gd2 O2 . . 2.247(2) ?
Gd2 O1 . 6 2.3814(18) ?
Gd2 O1 . . 2.3814(18) ?
Gd2 O1 . 13 2.383(2) ?
Gd2 O1 . 10 2.383(2) ?
Gd2 O3 . . 2.5258(10) ?
Ru1 O1 . '5 565' 1.941(2) ?
Ru1 O1 . '3 565' 1.941(2) ?
Ru1 O1 . 7 1.941(2) ?
Ru1 O1 . . 1.941(2) ?
Ru1 O3 . '2 564' 1.9519(10) ?
Ru1 O3 . . 1.9519(10) ?
